data_7152566
loop_
_publ_author_name
'Nakamura, Mitsunori'
'Tahara, Hiroyuki'
'Takahashi, Kohtaro'
'Nagata, Toshi'
'Uoyama, Hiroki'
'Kuzuhara, Daiki'
'Mori, Shigeki'
'Okujima, Tetsuo'
'Yamada, Hiroko'
'Uno, Hidemitsu'

_publ_section_title
;
 \p-Fused bis-BODIPY as a candidate for NIR dyes.
;
_journal_issue 34
_journal_name_full 'Organic &amp; biomolecular chemistry'
_journal_page_first 6840
_journal_page_last 6849
_journal_paper_doi 10.1039/c2ob25930c
_journal_volume 10
_journal_year 2012
_chemical_formula_moiety 'C58 H60 B2 F4 N4, C6 H5 Cl'
_chemical_formula_sum 'C64 H65 B2 Cl F4 N4'
_chemical_formula_weight 1023.31
_space_group_IT_number 14
_symmetry_cell_setting monoclinic
_symmetry_Int_Tables_number 14
_symmetry_space_group_name_Hall '-P 2ybc'
_symmetry_space_group_name_H-M 'P 1 21/c 1'
_atom_sites_solution_hydrogens geom
_atom_sites_solution_primary direct
_atom_sites_solution_secondary difmap
_cell_angle_alpha 90.0000
_cell_angle_beta 94.678(6)
_cell_angle_gamma 90.0000
_cell_formula_units_Z 4
_cell_length_a 11.247(4)
_cell_length_b 27.084(9)
_cell_length_c 17.815(6)
_cell_measurement_reflns_used 12793
_cell_measurement_temperature 100
_cell_measurement_theta_max 27.48
_cell_measurement_theta_min 3.01
_cell_volume 5409(3)
_diffrn_ambient_temperature 100
_diffrn_detector_area_resol_mean 7.314
_diffrn_measured_fraction_theta_full 0.989
_diffrn_measured_fraction_theta_max 0.989
_diffrn_measurement_device_type 'Rigaku Mercury70'
_diffrn_measurement_method \w
_diffrn_radiation_source 'fine-focus sealed tube'
_diffrn_radiation_type 'Mo K\a'
_diffrn_radiation_wavelength 0.71070
_diffrn_reflns_av_R_equivalents 0.0439
_diffrn_reflns_av_sigmaI/netI 0.0556
_diffrn_reflns_limit_h_max 14
_diffrn_reflns_limit_h_min -14
_diffrn_reflns_limit_k_max 35
_diffrn_reflns_limit_k_min -34
_diffrn_reflns_limit_l_max 23
_diffrn_reflns_limit_l_min -23
_diffrn_reflns_number 41427
_diffrn_reflns_theta_full 27.56
_diffrn_reflns_theta_max 27.57
_exptl_absorpt_coefficient_mu 0.129
_exptl_absorpt_correction_T_max 0.974
_exptl_absorpt_correction_T_min 0.893
_exptl_absorpt_correction_type multi-scan
_exptl_absorpt_process_details 'REQAB (Rigaku, 1998)'
_exptl_crystal_colour orange
_exptl_crystal_density_diffrn 1.257
_exptl_crystal_density_method 'not measured'
_exptl_crystal_description prism
_exptl_crystal_F_000 2160.00
_exptl_crystal_size_max 0.500
_exptl_crystal_size_mid 0.350
_exptl_crystal_size_min 0.200
_refine_diff_density_max 0.300
_refine_diff_density_min -0.760
_refine_ls_extinction_method none
_refine_ls_goodness_of_fit_ref 1.082
_refine_ls_hydrogen_treatment constr
_refine_ls_number_parameters 733
_refine_ls_number_reflns 12378
_refine_ls_number_restraints 243
_refine_ls_restrained_S_all 1.083
_refine_ls_R_factor_all 0.0860
_refine_ls_R_factor_gt 0.0619
_refine_ls_shift/su_max 0.001
_refine_ls_shift/su_mean 0.000
_refine_ls_structure_factor_coef Fsqd
_refine_ls_weighting_details 'w = 1/[\s^2^(Fo^2^)+(0.0575P)^2^+2.8022P] where P=(Fo^2^+2Fc^2^)/3'
_refine_ls_weighting_scheme calc
_refine_ls_wR_factor_gt 0.1394
_refine_ls_wR_factor_ref 0.1538
_reflns_number_gt 9355
_reflns_number_total 12384
_reflns_threshold_expression F^2^>2.0\s(F^2^)
_cod_data_source_file c2ob25930c.txt
_cod_data_source_block transBCODBisbenzoBODIPY
_cod_database_code 7152566

loop_
_symmetry_equiv_pos_as_xyz
'x, y, z'
'-x, y+1/2, -z+1/2'
'-x, -y, -z'
'x, -y-1/2, z-1/2'

loop_
_atom_site_label
_atom_site_type_symbol
_atom_site_fract_x
_atom_site_fract_y
_atom_site_fract_z
_atom_site_U_iso_or_equiv
_atom_site_adp_type
_atom_site_occupancy
_atom_site_symmetry_multiplicity
_atom_site_calc_flag
_atom_site_refinement_flags
_atom_site_disorder_assembly
_atom_site_disorder_group
Cl1 Cl -0.19888(9) 0.40767(3) 0.56667(4) 0.0663(3) Uani 1 1 d . . .
F1 F 0.16931(11) 0.05329(5) 0.69199(7) 0.0327(3) Uani 1 1 d . A .
F2 F 0.34220(11) 0.01094(5) 0.71204(7) 0.0318(3) Uani 1 1 d . A .
F3 F 0.06658(10) 0.23628(4) 0.30187(7) 0.0279(3) Uani 1 1 d . . .
F4 F 0.21202(11) 0.25547(4) 0.22652(6) 0.0268(3) Uani 1 1 d . . .
N1 N 0.30687(15) 0.05535(6) 0.59488(9) 0.0212(3) Uani 1 1 d . A .
N2 N 0.19254(15) -0.02063(6) 0.62019(9) 0.0225(4) Uani 1 1 d . A .
N3 N 0.26763(14) 0.21225(6) 0.34300(9) 0.0204(3) Uani 1 1 d . . .
N4 N 0.20574(15) 0.30032(6) 0.34296(9) 0.0209(3) Uani 1 1 d . . .
C1 C 0.36241(17) 0.09985(7) 0.60239(11) 0.0214(4) Uani 1 1 d . . .
C2 C 0.39772(17) 0.11403(7) 0.53179(11) 0.0211(4) Uani 1 1 d . . .
C3 C 0.36101(17) 0.07805(7) 0.47959(11) 0.0205(4) Uani 1 1 d . . .
C4 C 0.30488(17) 0.04064(7) 0.51917(11) 0.0209(4) Uani 1 1 d . . .
C5 C 0.24846(17) -0.00293(7) 0.49452(11) 0.0204(4) Uani 1 1 d . . .
C6 C 0.19201(17) -0.03307(7) 0.54365(11) 0.0218(4) Uani 1 1 d . A .
C7 C 0.13420(18) -0.07939(8) 0.53359(12) 0.0258(4) Uani 1 1 d D . .
C8 C 0.10081(19) -0.09346(8) 0.60330(13) 0.0275(5) Uani 1 1 d D A .
C9 C 0.13785(18) -0.05733(8) 0.65605(12) 0.0257(4) Uani 1 1 d . . .
C10 C 0.27744(17) 0.16346(7) 0.32567(11) 0.0203(4) Uani 1 1 d . . .
C11 C 0.34969(17) 0.14051(7) 0.38293(11) 0.0208(4) Uani 1 1 d . . .
C12 C 0.38662(17) 0.17585(7) 0.43610(11) 0.0204(4) Uani 1 1 d . . .
C13 C 0.33565(17) 0.22100(7) 0.41128(11) 0.0206(4) Uani 1 1 d . . .
C14 C 0.34344(17) 0.26812(7) 0.44312(11) 0.0214(4) Uani 1 1 d . . .
C15 C 0.28078(18) 0.30726(7) 0.40920(11) 0.0231(4) Uani 1 1 d . . .
C16 C 0.27234(19) 0.35761(8) 0.42942(12) 0.0265(4) Uani 1 1 d . C .
C17 C 0.19485(19) 0.37992(8) 0.37588(12) 0.0269(5) Uani 1 1 d . C .
C18 C 0.15317(18) 0.34399(7) 0.32334(11) 0.0234(4) Uani 1 1 d . . .
C19 C 0.46580(17) 0.15619(7) 0.50165(11) 0.0229(4) Uani 1 1 d . . .
H19 H 0.4899 0.1818 0.5404 0.028 Uiso 1 1 calc R . .
C20 C 0.57322(18) 0.13231(8) 0.46527(12) 0.0278(5) Uani 1 1 d . . .
H20A H 0.6175 0.1582 0.4399 0.033 Uiso 1 1 calc R . .
H20B H 0.6283 0.1174 0.5052 0.033 Uiso 1 1 calc R . .
C21 C 0.53085(18) 0.09203(8) 0.40715(12) 0.0276(5) Uani 1 1 d . . .
H21A H 0.5648 0.0597 0.4235 0.033 Uiso 1 1 calc R . .
H21B H 0.5595 0.1001 0.3575 0.033 Uiso 1 1 calc R . .
C22 C 0.39199(17) 0.08898(7) 0.40007(11) 0.0219(4) Uani 1 1 d . . .
H22 H 0.3596 0.0641 0.3623 0.026 Uiso 1 1 calc R . .
C23 C 0.37663(19) 0.12789(8) 0.67486(11) 0.0271(5) Uani 1 1 d . . .
H23A H 0.3130 0.1525 0.6758 0.041 Uiso 1 1 calc R . .
H23B H 0.4543 0.1445 0.6792 0.041 Uiso 1 1 calc R . .
H23C H 0.3720 0.1050 0.7171 0.041 Uiso 1 1 calc R . .
C24 C 0.25335(17) -0.01687(7) 0.41452(11) 0.0207(4) Uani 1 1 d . . .
C25 C 0.15296(19) -0.01475(8) 0.36397(12) 0.0267(4) Uani 1 1 d . . .
H25 H 0.0777 -0.0066 0.3812 0.032 Uiso 1 1 calc R . .
C26 C 0.16231(19) -0.02453(8) 0.28818(12) 0.0298(5) Uani 1 1 d . . .
H26 H 0.0927 -0.0231 0.2542 0.036 Uiso 1 1 calc R . .
C27 C 0.27072(19) -0.03635(8) 0.26080(11) 0.0254(4) Uani 1 1 d . . .
C28 C 0.37015(18) -0.03978(7) 0.31284(11) 0.0235(4) Uani 1 1 d . . .
H28 H 0.4451 -0.0488 0.2959 0.028 Uiso 1 1 calc R . .
C29 C 0.36208(18) -0.03036(7) 0.38824(11) 0.0226(4) Uani 1 1 d . . .
H29 H 0.4310 -0.0331 0.4225 0.027 Uiso 1 1 calc R . .
C30 C 0.2863(2) -0.04419(9) 0.17729(12) 0.0312(5) Uani 1 1 d . . .
C31 C 0.3763(2) -0.00643(10) 0.15214(14) 0.0423(6) Uani 1 1 d . . .
H31A H 0.3483 0.0270 0.1621 0.063 Uiso 1 1 calc R . .
H31B H 0.3844 -0.0103 0.0981 0.063 Uiso 1 1 calc R . .
H31C H 0.4539 -0.0119 0.1801 0.063 Uiso 1 1 calc R . .
C32 C 0.1691(2) -0.03795(10) 0.12892(13) 0.0371(6) Uani 1 1 d . . .
H32A H 0.1120 -0.0630 0.1430 0.056 Uiso 1 1 calc R . .
H32B H 0.1833 -0.0419 0.0757 0.056 Uiso 1 1 calc R . .
H32C H 0.1366 -0.0050 0.1370 0.056 Uiso 1 1 calc R . .
C33 C 0.3336(2) -0.09661(10) 0.16575(13) 0.0424(6) Uani 1 1 d . . .
H33A H 0.4104 -0.1007 0.1953 0.064 Uiso 1 1 calc R . .
H33B H 0.3443 -0.1018 0.1123 0.064 Uiso 1 1 calc R . .
H33C H 0.2764 -0.1208 0.1823 0.064 Uiso 1 1 calc R . .
C34 C 0.1001(6) -0.1160(2) 0.4733(4) 0.0260(9) Uani 0.714(13) 1 d PDU A 1
H34 H 0.1297 -0.1073 0.4235 0.031 Uiso 0.714(13) 1 calc PR A 1
C35 C 0.1401(4) -0.16670(17) 0.5018(3) 0.0277(9) Uani 0.714(13) 1 d PDU A 1
H35 H 0.1867 -0.1878 0.4734 0.033 Uiso 0.714(13) 1 calc PR A 1
C36 C 0.1063(7) -0.1797(3) 0.5684(5) 0.0292(9) Uani 0.714(13) 1 d PDU A 1
H36 H 0.1253 -0.2109 0.5905 0.035 Uiso 0.714(13) 1 calc PR A 1
C37 C 0.0357(6) -0.1413(2) 0.6063(4) 0.0282(9) Uani 0.714(13) 1 d PDU A 1
H37 H 0.0163 -0.1508 0.6582 0.034 Uiso 0.714(13) 1 calc PR A 1
C38 C -0.0774(7) -0.1317(3) 0.5506(4) 0.0293(12) Uani 0.714(13) 1 d PDU A 1
H38A H -0.1273 -0.1618 0.5463 0.035 Uiso 0.714(13) 1 calc PR A 1
H38B H -0.1255 -0.1047 0.5704 0.035 Uiso 0.714(13) 1 calc PR A 1
C39 C -0.0392(7) -0.1172(4) 0.4721(6) 0.0296(14) Uani 0.714(13) 1 d PDU A 1
H39A H -0.0720 -0.0843 0.4578 0.036 Uiso 0.714(13) 1 calc PR A 1
H39B H -0.0716 -0.1415 0.4342 0.036 Uiso 0.714(13) 1 calc PR A 1
C34A C 0.0853(16) -0.1110(5) 0.4659(9) 0.0277(15) Uani 0.286(13) 1 d PDU A 2
H34A H 0.1052 -0.0968 0.4166 0.033 Uiso 0.286(13) 1 calc PR A 2
C35A C 0.1385(8) -0.1644(4) 0.4800(8) 0.0277(13) Uani 0.286(13) 1 d PDU A 2
H35A H 0.0987 -0.1881 0.4439 0.033 Uiso 0.286(13) 1 calc PR A 2
H35B H 0.2250 -0.1645 0.4734 0.033 Uiso 0.286(13) 1 calc PR A 2
C36A C 0.1167(19) -0.1788(9) 0.5608(13) 0.0289(13) Uani 0.286(13) 1 d PDU A 2
H36A H 0.1933 -0.1790 0.5923 0.035 Uiso 0.286(13) 1 calc PR A 2
H36B H 0.0824 -0.2124 0.5613 0.035 Uiso 0.286(13) 1 calc PR A 2
C37A C 0.0275(16) -0.1407(6) 0.5945(10) 0.0284(14) Uani 0.286(13) 1 d PDU A 2
H37A H 0.0009 -0.1523 0.6438 0.034 Uiso 0.286(13) 1 calc PR A 2
C38A C -0.0759(15) -0.1377(8) 0.5341(10) 0.032(4) Uani 0.286(13) 1 d PD A 2
H38C H -0.1547 -0.1475 0.5427 0.038 Uiso 0.286(13) 1 calc PR A 2
C39A C -0.0473(17) -0.1204(11) 0.4685(15) 0.037(5) Uani 0.286(13) 1 d PD A 2
H39C H -0.1042 -0.1146 0.4270 0.044 Uiso 0.286(13) 1 calc PR A 2
C40 C 0.1244(2) -0.05647(9) 0.73843(12) 0.0323(5) Uani 1 1 d . A .
H40A H 0.2008 -0.0649 0.7659 0.049 Uiso 1 1 calc R . .
H40B H 0.0638 -0.0806 0.7504 0.049 Uiso 1 1 calc R . .
H40C H 0.0999 -0.0234 0.7532 0.049 Uiso 1 1 calc R . .
C41 C 0.21787(19) 0.14107(7) 0.25572(11) 0.0263(4) Uani 1 1 d . . .
H41A H 0.1353 0.1528 0.2485 0.039 Uiso 1 1 calc R . .
H41B H 0.2184 0.1050 0.2604 0.039 Uiso 1 1 calc R . .
H41C H 0.2608 0.1507 0.2123 0.039 Uiso 1 1 calc R . .
C42 C 0.41989(18) 0.27455(7) 0.51487(11) 0.0222(4) Uani 1 1 d . . .
C43 C 0.37358(19) 0.26773(8) 0.58360(12) 0.0288(5) Uani 1 1 d . . .
H43 H 0.2903 0.2625 0.5851 0.035 Uiso 1 1 calc R . .
C44 C 0.44598(19) 0.26831(8) 0.65024(12) 0.0283(5) Uani 1 1 d . . .
H44 H 0.4112 0.2638 0.6966 0.034 Uiso 1 1 calc R . .
C45 C 0.56810(18) 0.27539(8) 0.65079(11) 0.0256(4) Uani 1 1 d . . .
C46 C 0.6139(2) 0.28338(9) 0.58112(12) 0.0311(5) Uani 1 1 d . . .
H46 H 0.6968 0.2895 0.5795 0.037 Uiso 1 1 calc R . .
C47 C 0.54131(19) 0.28258(8) 0.51426(12) 0.0277(5) Uani 1 1 d . . .
H47 H 0.5752 0.2876 0.4677 0.033 Uiso 1 1 calc R . .
C48 C 0.6504(2) 0.27583(9) 0.72365(12) 0.0316(5) Uani 1 1 d . . .
C49 C 0.7561(2) 0.24117(11) 0.71647(15) 0.0463(7) Uani 1 1 d . . .
H49A H 0.7268 0.2074 0.7076 0.069 Uiso 1 1 calc R . .
H49B H 0.8087 0.2421 0.7631 0.069 Uiso 1 1 calc R . .
H49C H 0.8005 0.2517 0.6742 0.069 Uiso 1 1 calc R . .
C50 C 0.5862(2) 0.25949(11) 0.79210(13) 0.0452(7) Uani 1 1 d . . .
H50A H 0.5535 0.2263 0.7833 0.068 Uiso 1 1 calc R . .
H50B H 0.5212 0.2826 0.7999 0.068 Uiso 1 1 calc R . .
H50C H 0.6429 0.2592 0.8369 0.068 Uiso 1 1 calc R . .
C51 C 0.6950(2) 0.32873(10) 0.73745(14) 0.0452(6) Uani 1 1 d . . .
H51A H 0.7499 0.3297 0.7831 0.068 Uiso 1 1 calc R . .
H51B H 0.6270 0.3505 0.7438 0.068 Uiso 1 1 calc R . .
H51C H 0.7366 0.3399 0.6943 0.068 Uiso 1 1 calc R . .
C52 C 0.3202(2) 0.39126(8) 0.49155(12) 0.0300(5) Uani 1 1 d . . .
H52 H 0.3756 0.3742 0.5300 0.036 Uiso 1 1 calc R B 1
C53 C 0.2101(2) 0.41313(8) 0.52462(13) 0.0321(5) Uani 0.508(16) 1 d P C 1
H53 H 0.1953 0.4107 0.5762 0.038 Uiso 0.508(16) 1 calc PR C 1
C54 C 0.1319(2) 0.43772(9) 0.46909(14) 0.0356(5) Uani 0.508(16) 1 d P C 1
H54 H 0.0612 0.4545 0.4801 0.043 Uiso 0.508(16) 1 calc PR C 1
C56 C 0.2989(2) 0.45780(8) 0.39624(13) 0.0344(5) Uani 0.508(16) 1 d P C 1
H56A H 0.3333 0.4561 0.3469 0.041 Uiso 0.508(16) 1 calc PR C 1
H56B H 0.2909 0.4931 0.4095 0.041 Uiso 0.508(16) 1 calc PR C 1
C57 C 0.3793(2) 0.43412(8) 0.45247(13) 0.0345(5) Uani 0.508(16) 1 d P C 1
H57A H 0.4079 0.4588 0.4907 0.041 Uiso 0.508(16) 1 calc PR C 1
H57B H 0.4495 0.4215 0.4283 0.041 Uiso 0.508(16) 1 calc PR C 1
C53A C 0.2101(2) 0.41313(8) 0.52462(13) 0.0321(5) Uani 0.492(16) 1 d P C 2
H53A H 0.1657 0.3863 0.5478 0.038 Uiso 0.492(16) 1 calc PR C 2
H53B H 0.2363 0.4369 0.5648 0.038 Uiso 0.492(16) 1 calc PR C 2
C54A C 0.1319(2) 0.43772(9) 0.46909(14) 0.0356(5) Uani 0.492(16) 1 d P C 2
H54A H 0.1258 0.4730 0.4829 0.043 Uiso 0.492(16) 1 calc PR C 2
H54B H 0.0513 0.4230 0.4688 0.043 Uiso 0.492(16) 1 calc PR C 2
C56A C 0.2989(2) 0.45780(8) 0.39624(13) 0.0344(5) Uani 0.492(16) 1 d P C 2
H56C H 0.3204 0.4851 0.3668 0.041 Uiso 0.492(16) 1 calc PR C 2
C57A C 0.3793(2) 0.43412(8) 0.45247(13) 0.0345(5) Uani 0.492(16) 1 d P C 2
H57C H 0.4598 0.4440 0.4640 0.041 Uiso 0.492(16) 1 calc PR C 2
C55 C 0.1753(2) 0.43390(8) 0.38939(13) 0.0326(5) Uani 1 1 d . . .
H55 H 0.1194 0.4496 0.3498 0.039 Uiso 1 1 calc R C 1
C58 C 0.06223(19) 0.34912(8) 0.25823(12) 0.0270(5) Uani 1 1 d . . .
H58A H 0.0523 0.3174 0.2320 0.040 Uiso 0.50 1 calc PR . .
H58B H 0.0886 0.3741 0.2235 0.040 Uiso 0.50 1 calc PR . .
H58C H -0.0140 0.3592 0.2764 0.040 Uiso 0.50 1 calc PR . .
H58D H 0.0322 0.3831 0.2559 0.040 Uiso 0.50 1 calc PR . .
H58E H -0.0040 0.3264 0.2644 0.040 Uiso 0.50 1 calc PR . .
H58F H 0.0986 0.3413 0.2115 0.040 Uiso 0.50 1 calc PR . .
C59 C -0.1068(2) 0.35830(10) 0.54889(14) 0.0403(6) Uani 1 1 d . . .
C60 C -0.1003(3) 0.34271(10) 0.47511(14) 0.0436(6) Uani 1 1 d . . .
H60 H -0.1460 0.3587 0.4350 0.052 Uiso 1 1 calc R . .
C61 C -0.0272(2) 0.30398(9) 0.46095(14) 0.0410(6) Uani 1 1 d . . .
H61 H -0.0205 0.2934 0.4106 0.049 Uiso 1 1 calc R . .
C62 C 0.0369(2) 0.28022(10) 0.51979(16) 0.0431(6) Uani 1 1 d . . .
H62 H 0.0878 0.2534 0.5098 0.052 Uiso 1 1 calc R . .
C63 C 0.0274(2) 0.29524(10) 0.59256(15) 0.0415(6) Uani 1 1 d . . .
H63 H 0.0700 0.2782 0.6328 0.050 Uiso 1 1 calc R . .
C64 C -0.0433(2) 0.33467(10) 0.60773(14) 0.0429(6) Uani 1 1 d . . .
H64 H -0.0484 0.3455 0.6581 0.052 Uiso 1 1 calc R . .
B2 B 0.1853(2) 0.25069(8) 0.30104(12) 0.0210(4) Uani 1 1 d . . .
B1 B 0.2533(2) 0.02540(9) 0.65784(13) 0.0236(5) Uani 1 1 d . . .

loop_
_atom_site_aniso_label
_atom_site_aniso_U_11
_atom_site_aniso_U_22
_atom_site_aniso_U_33
_atom_site_aniso_U_23
_atom_site_aniso_U_13
_atom_site_aniso_U_12
Cl1 0.1021(7) 0.0614(5) 0.0365(4) 0.0054(3) 0.0130(4) 0.0340(5)
F1 0.0381(7) 0.0286(7) 0.0333(7) -0.0013(5) 0.0149(6) 0.0048(6)
F2 0.0337(7) 0.0346(7) 0.0259(6) 0.0081(5) -0.0039(5) -0.0018(6)
F3 0.0215(6) 0.0248(6) 0.0366(7) 0.0029(5) -0.0026(5) -0.0009(5)
F4 0.0341(7) 0.0260(6) 0.0201(6) 0.0017(5) 0.0018(5) 0.0047(5)
N1 0.0226(8) 0.0202(8) 0.0207(8) 0.0015(6) 0.0016(7) 0.0031(7)
N2 0.0229(9) 0.0218(8) 0.0234(8) 0.0045(7) 0.0050(7) 0.0022(7)
N3 0.0231(8) 0.0175(8) 0.0204(8) 0.0006(6) -0.0001(7) 0.0011(7)
N4 0.0235(9) 0.0178(8) 0.0211(8) 0.0018(6) -0.0002(7) 0.0021(7)
C1 0.0199(9) 0.0199(9) 0.0237(10) 0.0017(8) -0.0010(8) 0.0043(8)
C2 0.0188(9) 0.0199(9) 0.0242(10) 0.0029(8) -0.0015(8) 0.0027(8)
C3 0.0182(9) 0.0199(9) 0.0232(10) 0.0038(8) 0.0008(7) 0.0043(8)
C4 0.0212(10) 0.0195(9) 0.0220(9) 0.0018(7) 0.0010(8) 0.0048(8)
C5 0.0180(9) 0.0192(9) 0.0240(10) 0.0018(8) 0.0020(8) 0.0048(8)
C6 0.0200(10) 0.0206(10) 0.0250(10) 0.0013(8) 0.0030(8) 0.0032(8)
C7 0.0230(10) 0.0216(10) 0.0335(11) 0.0020(8) 0.0067(9) 0.0025(8)
C8 0.0239(10) 0.0223(10) 0.0370(12) 0.0052(9) 0.0068(9) 0.0023(9)
C9 0.0224(10) 0.0253(10) 0.0299(11) 0.0081(9) 0.0047(8) 0.0050(9)
C10 0.0215(10) 0.0186(9) 0.0210(9) 0.0000(7) 0.0035(8) 0.0001(8)
C11 0.0202(9) 0.0196(9) 0.0229(9) 0.0031(8) 0.0032(8) 0.0008(8)
C12 0.0196(9) 0.0195(9) 0.0219(9) 0.0025(7) 0.0003(8) -0.0003(8)
C13 0.0196(9) 0.0213(9) 0.0205(9) 0.0020(8) -0.0010(7) -0.0009(8)
C14 0.0206(10) 0.0218(10) 0.0217(9) 0.0022(8) 0.0011(8) -0.0006(8)
C15 0.0242(10) 0.0231(10) 0.0213(9) -0.0001(8) -0.0015(8) -0.0003(8)
C16 0.0306(11) 0.0214(10) 0.0269(10) -0.0012(8) -0.0011(9) 0.0006(9)
C17 0.0311(11) 0.0209(10) 0.0282(11) -0.0013(8) -0.0010(9) 0.0012(9)
C18 0.0246(10) 0.0203(10) 0.0252(10) 0.0027(8) 0.0008(8) 0.0018(8)
C19 0.0207(10) 0.0221(10) 0.0254(10) 0.0041(8) -0.0020(8) 0.0004(8)
C20 0.0203(10) 0.0295(11) 0.0338(11) 0.0071(9) 0.0028(9) 0.0014(9)
C21 0.0243(11) 0.0269(11) 0.0324(11) 0.0050(9) 0.0074(9) 0.0061(9)
C22 0.0224(10) 0.0195(9) 0.0238(10) 0.0026(8) 0.0028(8) 0.0022(8)
C23 0.0298(11) 0.0259(11) 0.0253(10) 0.0004(8) 0.0001(9) 0.0007(9)
C24 0.0215(10) 0.0170(9) 0.0238(10) 0.0020(7) 0.0027(8) 0.0014(8)
C25 0.0206(10) 0.0298(11) 0.0300(11) 0.0001(9) 0.0030(8) 0.0026(9)
C26 0.0243(11) 0.0359(12) 0.0282(11) -0.0001(9) -0.0040(9) 0.0017(9)
C27 0.0295(11) 0.0228(10) 0.0236(10) 0.0012(8) 0.0005(8) 0.0016(9)
C28 0.0219(10) 0.0234(10) 0.0256(10) 0.0002(8) 0.0047(8) 0.0047(8)
C29 0.0205(10) 0.0195(9) 0.0277(10) 0.0023(8) 0.0007(8) 0.0032(8)
C30 0.0348(12) 0.0360(12) 0.0223(10) -0.0012(9) 0.0002(9) 0.0065(10)
C31 0.0427(14) 0.0545(16) 0.0301(12) 0.0086(11) 0.0065(11) 0.0056(13)
C32 0.0408(13) 0.0455(14) 0.0240(11) -0.0021(10) -0.0046(10) 0.0082(12)
C33 0.0509(15) 0.0482(15) 0.0270(12) -0.0093(11) -0.0029(11) 0.0158(13)
C34 0.0247(19) 0.0216(16) 0.0322(17) -0.0003(14) 0.0054(14) -0.0011(14)
C35 0.0241(13) 0.0224(13) 0.036(2) -0.0018(15) 0.0003(14) -0.0036(11)
C36 0.0261(17) 0.0238(13) 0.037(2) 0.0051(13) -0.0019(14) -0.0029(14)
C37 0.0269(16) 0.0265(14) 0.031(2) 0.0054(14) 0.0016(15) -0.0035(13)
C38 0.0250(19) 0.029(2) 0.035(2) 0.006(2) 0.0034(16) -0.0045(16)
C39 0.028(3) 0.029(2) 0.032(3) 0.003(2) 0.001(2) -0.001(2)
C34A 0.029(3) 0.021(3) 0.034(3) 0.001(2) 0.006(3) -0.001(3)
C35A 0.025(2) 0.023(2) 0.035(3) 0.002(2) 0.001(2) -0.0040(19)
C36A 0.026(2) 0.024(2) 0.036(3) 0.003(2) -0.001(2) -0.003(2)
C37A 0.028(2) 0.026(2) 0.032(3) 0.007(2) 0.004(2) -0.005(2)
C38A 0.013(5) 0.037(7) 0.045(9) -0.011(6) 0.002(5) 0.004(4)
C39A 0.011(6) 0.060(13) 0.037(8) 0.003(8) -0.010(6) 0.001(7)
C40 0.0363(12) 0.0342(12) 0.0274(11) 0.0091(9) 0.0074(9) 0.0006(10)
C41 0.0327(11) 0.0202(10) 0.0251(10) -0.0011(8) -0.0024(9) 0.0013(9)
C42 0.0246(10) 0.0195(9) 0.0219(10) -0.0005(8) -0.0017(8) -0.0001(8)
C43 0.0233(10) 0.0372(12) 0.0256(10) 0.0007(9) 0.0005(8) -0.0006(9)
C44 0.0264(11) 0.0368(12) 0.0220(10) 0.0003(9) 0.0026(8) -0.0008(10)
C45 0.0253(11) 0.0268(11) 0.0241(10) -0.0015(8) -0.0011(8) -0.0012(9)
C46 0.0244(11) 0.0413(13) 0.0276(11) 0.0001(10) 0.0011(9) -0.0078(10)
C47 0.0266(11) 0.0349(12) 0.0217(10) 0.0018(9) 0.0026(8) -0.0071(9)
C48 0.0282(11) 0.0424(13) 0.0235(10) -0.0001(9) -0.0025(9) -0.0038(10)
C49 0.0357(14) 0.0637(18) 0.0380(14) 0.0038(13) -0.0059(11) 0.0077(13)
C50 0.0418(14) 0.0692(19) 0.0235(11) 0.0086(12) -0.0050(10) -0.0064(13)
C51 0.0480(15) 0.0523(16) 0.0332(13) -0.0067(11) -0.0091(11) -0.0139(13)
C52 0.0355(12) 0.0231(10) 0.0300(11) -0.0041(9) -0.0066(9) 0.0013(9)
C53 0.0373(13) 0.0314(12) 0.0278(11) -0.0045(9) 0.0043(9) -0.0027(10)
C54 0.0355(13) 0.0285(12) 0.0437(14) -0.0070(10) 0.0088(10) 0.0000(10)
C56 0.0431(14) 0.0243(11) 0.0361(13) 0.0021(9) 0.0055(10) -0.0035(10)
C57 0.0332(12) 0.0326(12) 0.0375(13) -0.0063(10) 0.0027(10) -0.0073(10)
C53A 0.0373(13) 0.0314(12) 0.0278(11) -0.0045(9) 0.0043(9) -0.0027(10)
C54A 0.0355(13) 0.0285(12) 0.0437(14) -0.0070(10) 0.0088(10) 0.0000(10)
C56A 0.0431(14) 0.0243(11) 0.0361(13) 0.0021(9) 0.0055(10) -0.0035(10)
C57A 0.0332(12) 0.0326(12) 0.0375(13) -0.0063(10) 0.0027(10) -0.0073(10)
C55 0.0402(13) 0.0214(10) 0.0350(12) -0.0018(9) -0.0053(10) 0.0040(10)
C58 0.0301(11) 0.0223(10) 0.0279(11) 0.0032(8) -0.0021(9) 0.0028(9)
C59 0.0457(15) 0.0424(14) 0.0337(13) 0.0061(11) 0.0082(11) 0.0015(12)
C60 0.0598(17) 0.0405(14) 0.0312(12) 0.0058(11) 0.0075(12) 0.0014(13)
C61 0.0519(16) 0.0362(13) 0.0361(13) -0.0030(11) 0.0099(11) -0.0117(12)
C62 0.0337(13) 0.0401(14) 0.0552(16) -0.0061(12) 0.0018(12) -0.0059(11)
C63 0.0326(13) 0.0485(15) 0.0423(14) -0.0008(12) -0.0046(11) 0.0005(12)
C64 0.0429(14) 0.0527(16) 0.0324(13) -0.0037(11) -0.0013(11) -0.0044(13)
B2 0.0212(11) 0.0211(11) 0.0204(10) 0.0005(8) 0.0010(8) 0.0001(9)
B1 0.0248(12) 0.0240(11) 0.0223(11) 0.0033(9) 0.0039(9) 0.0015(10)

loop_
_atom_type_symbol
_atom_type_description
_atom_type_scat_dispersion_real
_atom_type_scat_dispersion_imag
_atom_type_scat_source
C C 0.0033 0.0016
;
International Tables for Crystallography
(1992, Vol. C, Tables 4.2.6.8 and 6.1.1.4)
;
H H 0.0000 0.0000
;
International Tables for Crystallography
(1992, Vol. C, Table 6.1.1.4)
;
Cl Cl 0.1484 0.1585
;
International Tables for Crystallography
(1992, Vol. C, Tables 4.2.6.8 and 6.1.1.4)
;
B B 0.0013 0.0007
;
International Tables for Crystallography
(1992, Vol. C, Tables 4.2.6.8 and 6.1.1.4)
;
F F 0.0171 0.0103
;
International Tables for Crystallography
(1992, Vol. C, Tables 4.2.6.8 and 6.1.1.4)
;
N N 0.0061 0.0033
;
International Tables for Crystallography
(1992, Vol. C, Tables 4.2.6.8 and 6.1.1.4)
;

loop_
_geom_angle_atom_site_label_1
_geom_angle_atom_site_label_2
_geom_angle_atom_site_label_3
_geom_angle
C1 N1 C4 108.50(16)
C1 N1 B1 126.67(17)
C4 N1 B1 124.83(17)
C9 N2 C6 108.38(17)
C9 N2 B1 125.98(17)
C6 N2 B1 125.51(16)
C10 N3 C13 108.14(16)
C10 N3 B2 126.87(16)
C13 N3 B2 124.64(16)
C18 N4 C15 108.61(16)
C18 N4 B2 126.14(16)
C15 N4 B2 125.24(16)
N1 C1 C2 108.41(17)
N1 C1 C23 123.47(18)
C2 C1 C23 128.09(18)
C3 C2 C1 108.56(17)
C3 C2 C19 115.36(18)
C1 C2 C19 136.05(18)
C2 C3 C4 106.87(17)
C2 C3 C22 114.27(17)
C4 C3 C22 138.85(18)
C5 C4 N1 120.92(18)
C5 C4 C3 131.34(18)
N1 C4 C3 107.64(17)
C6 C5 C4 121.27(18)
C6 C5 C24 120.81(17)
C4 C5 C24 117.89(17)
C5 C6 N2 120.35(18)
C5 C6 C7 132.02(19)
N2 C6 C7 107.51(17)
C8 C7 C6 106.62(19)
C8 C7 C34 113.1(3)
C6 C7 C34 140.3(3)
C8 C7 C34A 116.4(7)
C6 C7 C34A 136.1(7)
C7 C8 C9 108.91(18)
C7 C8 C37 116.3(3)
C9 C8 C37 134.8(3)
C7 C8 C37A 108.9(7)
C9 C8 C37A 141.9(7)
N2 C9 C8 108.57(18)
N2 C9 C40 122.7(2)
C8 C9 C40 128.77(19)
N3 C10 C11 108.59(17)
N3 C10 C41 122.88(17)
C11 C10 C41 128.53(18)
C12 C11 C10 108.40(17)
C12 C11 C22 115.57(17)
C10 C11 C22 136.01(18)
C11 C12 C13 107.09(17)
C11 C12 C19 114.24(17)
C13 C12 C19 138.67(18)
C14 C13 N3 121.20(17)
C14 C13 C12 131.03(18)
N3 C13 C12 107.77(16)
C15 C14 C13 120.65(18)
C15 C14 C42 121.48(18)
C13 C14 C42 117.87(17)
C14 C15 N4 120.88(18)
C14 C15 C16 131.99(19)
N4 C15 C16 107.11(17)
C17 C16 C15 107.34(18)
C17 C16 C52 114.41(18)
C15 C16 C52 138.23(19)
C16 C17 C18 108.39(18)
C16 C17 C55 114.12(19)
C18 C17 C55 137.47(19)
N4 C18 C17 108.55(17)
N4 C18 C58 122.68(18)
C17 C18 C58 128.70(18)
C2 C19 C12 105.08(16)
C2 C19 C20 105.61(16)
C12 C19 C20 104.70(16)
C2 C19 H19 113.5
C12 C19 H19 113.5
C20 C19 H19 113.5
C21 C20 C19 111.29(16)
C21 C20 H20A 109.4
C19 C20 H20A 109.4
C21 C20 H20B 109.4
C19 C20 H20B 109.4
H20A C20 H20B 108.0
C20 C21 C22 110.02(16)
C20 C21 H21A 109.7
C22 C21 H21A 109.7
C20 C21 H21B 109.7
C22 C21 H21B 109.7
H21A C21 H21B 108.2
C11 C22 C3 106.21(16)
C11 C22 C21 105.46(15)
C3 C22 C21 103.89(16)
C11 C22 H22 113.5
C3 C22 H22 113.5
C21 C22 H22 113.5
C1 C23 H23A 109.5
C1 C23 H23B 109.5
H23A C23 H23B 109.5
C1 C23 H23C 109.5
H23A C23 H23C 109.5
H23B C23 H23C 109.5
C25 C24 C29 118.89(19)
C25 C24 C5 121.51(18)
C29 C24 C5 119.54(17)
C24 C25 C26 120.1(2)
C24 C25 H25 120.0
C26 C25 H25 120.0
C27 C26 C25 121.63(19)
C27 C26 H26 119.2
C25 C26 H26 119.2
C26 C27 C28 117.47(19)
C26 C27 C30 123.26(19)
C28 C27 C30 119.25(19)
C29 C28 C27 121.48(19)
C29 C28 H28 119.3
C27 C28 H28 119.3
C28 C29 C24 120.37(19)
C28 C29 H29 119.8
C24 C29 H29 119.8
C32 C30 C27 111.91(19)
C32 C30 C31 108.82(19)
C27 C30 C31 108.85(19)
C32 C30 C33 108.67(19)
C27 C30 C33 109.11(18)
C31 C30 C33 109.4(2)
C30 C31 H31A 109.5
C30 C31 H31B 109.5
H31A C31 H31B 109.5
C30 C31 H31C 109.5
H31A C31 H31C 109.5
H31B C31 H31C 109.5
C30 C32 H32A 109.5
C30 C32 H32B 109.5
H32A C32 H32B 109.5
C30 C32 H32C 109.5
H32A C32 H32C 109.5
H32B C32 H32C 109.5
C30 C33 H33A 109.5
C30 C33 H33B 109.5
H33A C33 H33B 109.5
C30 C33 H33C 109.5
H33A C33 H33C 109.5
H33B C33 H33C 109.5
C7 C34 C35 108.0(4)
C7 C34 C39 102.8(6)
C35 C34 C39 104.7(5)
C7 C34 H34 113.5
C35 C34 H34 113.5
C39 C34 H34 113.5
C36 C35 C34 116.2(5)
C36 C35 H35 121.9
C34 C35 H35 121.9
C35 C36 C37 114.8(6)
C35 C36 H36 122.6
C37 C36 H36 122.6
C8 C37 C36 107.8(6)
C8 C37 C38 101.9(5)
C36 C37 C38 105.2(5)
C8 C37 H37 113.6
C36 C37 H37 113.6
C38 C37 H37 113.6
C39 C38 C37 110.1(5)
C39 C38 H38A 109.6
C37 C38 H38A 109.6
C39 C38 H38B 109.6
C37 C38 H38B 109.6
H38A C38 H38B 108.2
C38 C39 C34 110.2(5)
C38 C39 H39A 109.6
C34 C39 H39A 109.6
C38 C39 H39B 109.6
C34 C39 H39B 109.6
H39A C39 H39B 108.1
C39A C34A C7 111.0(15)
C39A C34A C35A 101.6(12)
C7 C34A C35A 106.1(9)
C39A C34A H34A 112.5
C7 C34A H34A 112.5
C35A C34A H34A 112.5
C36A C35A C34A 107.2(10)
C36A C35A H35A 110.3
C34A C35A H35A 110.3
C36A C35A H35B 110.3
C34A C35A H35B 110.3
H35A C35A H35B 108.5
C35A C36A C37A 110.2(11)
C35A C36A H36A 109.6
C37A C36A H36A 109.6
C35A C36A H36B 109.6
C37A C36A H36B 109.6
H36A C36A H36B 108.1
C38A C37A C8 113.8(12)
C38A C37A C36A 103.6(11)
C8 C37A C36A 103.3(15)
C38A C37A H37A 111.8
C8 C37A H37A 111.8
C36A C37A H37A 111.8
C39A C38A C37A 114.7(13)
C39A C38A H38C 122.7
C37A C38A H38C 122.7
C38A C39A C34A 113.4(14)
C38A C39A H39C 123.3
C34A C39A H39C 123.3
C9 C40 H40A 109.5
C9 C40 H40B 109.5
H40A C40 H40B 109.5
C9 C40 H40C 109.5
H40A C40 H40C 109.5
H40B C40 H40C 109.5
C10 C41 H41A 109.5
C10 C41 H41B 109.5
H41A C41 H41B 109.5
C10 C41 H41C 109.5
H41A C41 H41C 109.5
H41B C41 H41C 109.5
C43 C42 C47 118.15(19)
C43 C42 C14 120.75(18)
C47 C42 C14 120.79(18)
C42 C43 C44 121.4(2)
C42 C43 H43 119.3
C44 C43 H43 119.3
C43 C44 C45 121.4(2)
C43 C44 H44 119.3
C45 C44 H44 119.3
C44 C45 C46 116.85(19)
C44 C45 C48 122.47(19)
C46 C45 C48 120.66(19)
C47 C46 C45 121.7(2)
C47 C46 H46 119.2
C45 C46 H46 119.2
C42 C47 C46 120.50(19)
C42 C47 H47 119.8
C46 C47 H47 119.8
C49 C48 C45 110.16(19)
C49 C48 C51 109.9(2)
C45 C48 C51 108.11(19)
C49 C48 C50 108.0(2)
C45 C48 C50 112.42(19)
C51 C48 C50 108.2(2)
C48 C49 H49A 109.5
C48 C49 H49B 109.5
H49A C49 H49B 109.5
C48 C49 H49C 109.5
H49A C49 H49C 109.5
H49B C49 H49C 109.5
C48 C50 H50A 109.5
C48 C50 H50B 109.5
H50A C50 H50B 109.5
C48 C50 H50C 109.5
H50A C50 H50C 109.5
H50B C50 H50C 109.5
C48 C51 H51A 109.5
C48 C51 H51B 109.5
H51A C51 H51B 109.5
C48 C51 H51C 109.5
H51A C51 H51C 109.5
H51B C51 H51C 109.5
C16 C52 C57 105.54(18)
C16 C52 C53 105.41(18)
C57 C52 C53 105.98(18)
C16 C52 H52 113.1
C57 C52 H52 113.1
C53 C52 H52 113.1
C54 C53 C52 112.57(19)
C54 C53 H53 123.7
C52 C53 H53 123.7
C53 C54 C55 112.4(2)
C53 C54 H54 123.8
C55 C54 H54 123.8
C57 C56 C55 112.40(19)
C57 C56 H56A 109.1
C55 C56 H56A 109.1
C57 C56 H56B 109.1
C55 C56 H56B 109.1
H56A C56 H56B 107.9
C56 C57 C52 112.42(19)
C56 C57 H57A 109.1
C52 C57 H57A 109.1
C56 C57 H57B 109.1
C52 C57 H57B 109.1
H57A C57 H57B 107.9
C17 C55 C56 106.34(19)
C17 C55 C54 105.93(18)
C56 C55 C54 104.61(18)
C17 C55 H55 113.1
C56 C55 H55 113.1
C54 C55 H55 113.1
C18 C58 H58A 109.5
C18 C58 H58B 109.5
H58A C58 H58B 109.5
C18 C58 H58C 109.5
H58A C58 H58C 109.5
H58B C58 H58C 109.5
C18 C58 H58D 109.5
H58A C58 H58D 141.1
H58B C58 H58D 56.3
H58C C58 H58D 56.3
C18 C58 H58E 109.5
H58A C58 H58E 56.3
H58B C58 H58E 141.1
H58C C58 H58E 56.3
H58D C58 H58E 109.5
C18 C58 H58F 109.5
H58A C58 H58F 56.3
H58B C58 H58F 56.3
H58C C58 H58F 141.1
H58D C58 H58F 109.5
H58E C58 H58F 109.5
C64 C59 C60 121.0(2)
C64 C59 Cl1 119.9(2)
C60 C59 Cl1 119.0(2)
C61 C60 C59 119.1(2)
C61 C60 H60 120.5
C59 C60 H60 120.5
C60 C61 C62 120.1(2)
C60 C61 H61 120.0
C62 C61 H61 120.0
C63 C62 C61 120.2(3)
C63 C62 H62 119.9
C61 C62 H62 119.9
C64 C63 C62 120.6(2)
C64 C63 H63 119.7
C62 C63 H63 119.7
C63 C64 C59 119.0(2)
C63 C64 H64 120.5
C59 C64 H64 120.5
F4 B2 F3 108.54(16)
F4 B2 N3 110.93(17)
F3 B2 N3 110.07(16)
F4 B2 N4 110.19(17)
F3 B2 N4 110.09(17)
N3 B2 N4 107.03(16)
F1 B1 F2 109.02(17)
F1 B1 N1 110.61(17)
F2 B1 N1 110.58(17)
F1 B1 N2 109.63(17)
F2 B1 N2 109.97(17)
N1 B1 N2 107.02(16)

loop_
_geom_bond_atom_site_label_1
_geom_bond_atom_site_label_2
_geom_bond_distance
Cl1 C59 1.736(3)
F1 B1 1.388(3)
F2 B1 1.389(3)
F3 B2 1.393(3)
F4 B2 1.391(2)
N1 C1 1.359(3)
N1 C4 1.405(2)
N1 B1 1.546(3)
N2 C9 1.356(3)
N2 C6 1.404(3)
N2 B1 1.548(3)
N3 C10 1.364(2)
N3 C13 1.403(2)
N3 B2 1.545(3)
N4 C18 1.355(2)
N4 C15 1.406(2)
N4 B2 1.546(3)
C1 C2 1.403(3)
C1 C23 1.495(3)
C2 C3 1.386(3)
C2 C19 1.498(3)
C3 C4 1.412(3)
C3 C22 1.515(3)
C4 C5 1.394(3)
C5 C6 1.388(3)
C5 C24 1.480(3)
C6 C7 1.418(3)
C7 C8 1.380(3)
C7 C34 1.489(6)
C7 C34A 1.542(13)
C8 C9 1.396(3)
C8 C37 1.493(6)
C8 C37A 1.523(13)
C9 C40 1.488(3)
C10 C11 1.397(3)
C10 C41 1.494(3)
C11 C12 1.386(3)
C11 C22 1.498(3)
C12 C13 1.406(3)
C12 C19 1.507(3)
C13 C14 1.396(3)
C14 C15 1.384(3)
C14 C42 1.491(3)
C15 C16 1.416(3)
C16 C17 1.378(3)
C16 C52 1.499(3)
C17 C18 1.404(3)
C17 C55 1.501(3)
C18 C58 1.489(3)
C19 C20 1.557(3)
C19 H19 1.0000
C20 C21 1.552(3)
C20 H20A 0.9900
C20 H20B 0.9900
C21 C22 1.559(3)
C21 H21A 0.9900
C21 H21B 0.9900
C22 H22 1.0000
C23 H23A 0.9800
C23 H23B 0.9800
C23 H23C 0.9800
C24 C25 1.387(3)
C24 C29 1.393(3)
C25 C26 1.388(3)
C25 H25 0.9500
C26 C27 1.387(3)
C26 H26 0.9500
C27 C28 1.396(3)
C27 C30 1.527(3)
C28 C29 1.377(3)
C28 H28 0.9500
C29 H29 0.9500
C30 C32 1.524(3)
C30 C31 1.532(4)
C30 C33 1.536(3)
C31 H31A 0.9800
C31 H31B 0.9800
C31 H31C 0.9800
C32 H32A 0.9800
C32 H32B 0.9800
C32 H32C 0.9800
C33 H33A 0.9800
C33 H33B 0.9800
C33 H33C 0.9800
C34 C35 1.519(6)
C34 C39 1.565(8)
C34 H34 1.0000
C35 C36 1.323(8)
C35 H35 0.9500
C36 C37 1.502(8)
C36 H36 0.9500
C37 C38 1.570(8)
C37 H37 1.0000
C38 C39 1.546(10)
C38 H38A 0.9900
C38 H38B 0.9900
C39 H39A 0.9900
C39 H39B 0.9900
C34A C39A 1.518(16)
C34A C35A 1.578(14)
C34A H34A 1.0000
C35A C36A 1.529(17)
C35A H35A 0.9900
C35A H35B 0.9900
C36A C37A 1.591(16)
C36A H36A 0.9900
C36A H36B 0.9900
C37A C38A 1.522(15)
C37A H37A 1.0000
C38A C39A 1.32(2)
C38A H38C 0.9500
C39A H39C 0.9500
C40 H40A 0.9800
C40 H40B 0.9800
C40 H40C 0.9800
C41 H41A 0.9800
C41 H41B 0.9800
C41 H41C 0.9800
C42 C43 1.381(3)
C42 C47 1.384(3)
C43 C44 1.384(3)
C43 H43 0.9500
C44 C45 1.386(3)
C44 H44 0.9500
C45 C46 1.399(3)
C45 C48 1.531(3)
C46 C47 1.388(3)
C46 H46 0.9500
C47 H47 0.9500
C48 C49 1.528(3)
C48 C51 1.531(3)
C48 C50 1.532(3)
C49 H49A 0.9800
C49 H49B 0.9800
C49 H49C 0.9800
C50 H50A 0.9800
C50 H50B 0.9800
C50 H50C 0.9800
C51 H51A 0.9800
C51 H51B 0.9800
C51 H51C 0.9800
C52 C57 1.533(3)
C52 C53 1.533(3)
C52 H52 1.0000
C53 C54 1.433(3)
C53 H53 0.9500
C54 C55 1.542(3)
C54 H54 0.9500
C56 C57 1.444(2)
C56 C55 1.529(3)
C56 H56A 0.9900
C56 H56B 0.9900
C57 H57A 0.9900
C57 H57B 0.9900
C55 H55 1.0000
C58 H58A 0.9800
C58 H58B 0.9800
C58 H58C 0.9800
C58 H58D 0.9800
C58 H58E 0.9800
C58 H58F 0.9800
C59 C64 1.377(3)
C59 C60 1.388(3)
C60 C61 1.369(4)
C60 H60 0.9500
C61 C62 1.382(4)
C61 H61 0.9500
C62 C63 1.371(4)
C62 H62 0.9500
C63 C64 1.371(4)
C63 H63 0.9500
C64 H64 0.9500

loop_
_geom_torsion_atom_site_label_1
_geom_torsion_atom_site_label_2
_geom_torsion_atom_site_label_3
_geom_torsion_atom_site_label_4
_geom_torsion
C4 N1 C1 C2 -0.6(2)
B1 N1 C1 C2 179.90(18)
C4 N1 C1 C23 177.48(18)
B1 N1 C1 C23 -2.1(3)
N1 C1 C2 C3 1.2(2)
C23 C1 C2 C3 -176.66(19)
N1 C1 C2 C19 -176.5(2)
C23 C1 C2 C19 5.5(4)
C1 C2 C3 C4 -1.4(2)
C19 C2 C3 C4 176.87(16)
C1 C2 C3 C22 179.21(16)
C19 C2 C3 C22 -2.5(2)
C1 N1 C4 C5 -177.24(17)
B1 N1 C4 C5 2.3(3)
C1 N1 C4 C3 -0.3(2)
B1 N1 C4 C3 179.23(17)
C2 C3 C4 C5 177.6(2)
C22 C3 C4 C5 -3.3(4)
C2 C3 C4 N1 1.1(2)
C22 C3 C4 N1 -179.8(2)
N1 C4 C5 C6 0.3(3)
C3 C4 C5 C6 -175.77(19)
N1 C4 C5 C24 -178.06(16)
C3 C4 C5 C24 5.9(3)
C4 C5 C6 N2 -1.2(3)
C24 C5 C6 N2 177.11(17)
C4 C5 C6 C7 -176.7(2)
C24 C5 C6 C7 1.6(3)
C9 N2 C6 C5 -176.48(18)
B1 N2 C6 C5 -0.5(3)
C9 N2 C6 C7 0.0(2)
B1 N2 C6 C7 176.04(18)
C5 C6 C7 C8 176.4(2)
N2 C6 C7 C8 0.4(2)
C5 C6 C7 C34 -3.5(6)
N2 C6 C7 C34 -179.5(5)
C5 C6 C7 C34A -15.5(10)
N2 C6 C7 C34A 168.5(10)
C6 C7 C8 C9 -0.7(2)
C34 C7 C8 C9 179.2(3)
C34A C7 C8 C9 -171.5(7)
C6 C7 C8 C37 179.0(4)
C34 C7 C8 C37 -1.1(4)
C34A C7 C8 C37 8.2(9)
C6 C7 C8 C37A 174.6(8)
C34 C7 C8 C37A -5.5(9)
C34A C7 C8 C37A 3.8(9)
C6 N2 C9 C8 -0.5(2)
B1 N2 C9 C8 -176.47(18)
C6 N2 C9 C40 179.02(19)
B1 N2 C9 C40 3.0(3)
C7 C8 C9 N2 0.8(2)
C37 C8 C9 N2 -178.9(5)
C37A C8 C9 N2 -172.0(12)
C7 C8 C9 C40 -178.7(2)
C37 C8 C9 C40 1.7(6)
C37A C8 C9 C40 8.5(13)
C13 N3 C10 C11 1.0(2)
B2 N3 C10 C11 -172.42(18)
C13 N3 C10 C41 -179.00(18)
B2 N3 C10 C41 7.6(3)
N3 C10 C11 C12 -0.9(2)
C41 C10 C11 C12 179.13(19)
N3 C10 C11 C22 177.5(2)
C41 C10 C11 C22 -2.5(4)
C10 C11 C12 C13 0.4(2)
C22 C11 C12 C13 -178.38(17)
C10 C11 C12 C19 179.99(16)
C22 C11 C12 C19 1.2(2)
C10 N3 C13 C14 179.50(18)
B2 N3 C13 C14 -6.9(3)
C10 N3 C13 C12 -0.8(2)
B2 N3 C13 C12 172.83(17)
C11 C12 C13 C14 179.9(2)
C19 C12 C13 C14 0.5(4)
C11 C12 C13 N3 0.2(2)
C19 C12 C13 N3 -179.3(2)
N3 C13 C14 C15 2.1(3)
C12 C13 C14 C15 -177.5(2)
N3 C13 C14 C42 -178.59(17)
C12 C13 C14 C42 1.7(3)
C13 C14 C15 N4 1.5(3)
C42 C14 C15 N4 -177.75(18)
C13 C14 C15 C16 179.5(2)
C42 C14 C15 C16 0.3(4)
C18 N4 C15 C14 178.20(19)
B2 N4 C15 C14 -0.6(3)
C18 N4 C15 C16 -0.3(2)
B2 N4 C15 C16 -179.04(18)
C14 C15 C16 C17 -178.7(2)
N4 C15 C16 C17 -0.5(2)
C14 C15 C16 C52 -0.8(5)
N4 C15 C16 C52 177.5(3)
C15 C16 C17 C18 1.1(3)
C52 C16 C17 C18 -177.44(19)
C15 C16 C17 C55 179.68(19)
C52 C16 C17 C55 1.2(3)
C15 N4 C18 C17 0.9(2)
B2 N4 C18 C17 179.70(19)
C15 N4 C18 C58 -176.17(19)
B2 N4 C18 C58 2.6(3)
C16 C17 C18 N4 -1.3(3)
C55 C17 C18 N4 -179.4(2)
C16 C17 C18 C58 175.6(2)
C55 C17 C18 C58 -2.5(4)
C3 C2 C19 C12 54.4(2)
C1 C2 C19 C12 -127.9(2)
C3 C2 C19 C20 -55.9(2)
C1 C2 C19 C20 121.7(2)
C11 C12 C19 C2 -53.7(2)
C13 C12 C19 C2 125.8(3)
C11 C12 C19 C20 57.3(2)
C13 C12 C19 C20 -123.2(3)
C2 C19 C20 C21 53.6(2)
C12 C19 C20 C21 -57.0(2)
C19 C20 C21 C22 2.3(2)
C12 C11 C22 C3 51.0(2)
C10 C11 C22 C3 -127.3(2)
C12 C11 C22 C21 -58.9(2)
C10 C11 C22 C21 122.8(2)
C2 C3 C22 C11 -50.2(2)
C4 C3 C22 C11 130.8(2)
C2 C3 C22 C21 60.8(2)
C4 C3 C22 C21 -118.3(2)
C20 C21 C22 C11 53.8(2)
C20 C21 C22 C3 -57.7(2)
C6 C5 C24 C25 72.2(3)
C4 C5 C24 C25 -109.4(2)
C6 C5 C24 C29 -110.7(2)
C4 C5 C24 C29 67.7(2)
C29 C24 C25 C26 -1.9(3)
C5 C24 C25 C26 175.20(19)
C24 C25 C26 C27 -0.3(3)
C25 C26 C27 C28 2.2(3)
C25 C26 C27 C30 -176.0(2)
C26 C27 C28 C29 -1.9(3)
C30 C27 C28 C29 176.38(19)
C27 C28 C29 C24 -0.2(3)
C25 C24 C29 C28 2.2(3)
C5 C24 C29 C28 -175.00(18)
C26 C27 C30 C32 -0.6(3)
C28 C27 C30 C32 -178.7(2)
C26 C27 C30 C31 119.8(2)
C28 C27 C30 C31 -58.4(3)
C26 C27 C30 C33 -120.9(2)
C28 C27 C30 C33 61.0(3)
C8 C7 C34 C35 -48.8(6)
C6 C7 C34 C35 131.1(4)
C34A C7 C34 C35 -162(7)
C8 C7 C34 C39 61.6(5)
C6 C7 C34 C39 -118.5(5)
C34A C7 C34 C39 -52(7)
C7 C34 C35 C36 51.6(7)
C39 C34 C35 C36 -57.5(7)
C34 C35 C36 C37 -1.5(9)
C7 C8 C37 C36 50.6(5)
C9 C8 C37 C36 -129.8(4)
C37A C8 C37 C36 81(7)
C7 C8 C37 C38 -59.8(6)
C9 C8 C37 C38 119.8(4)
C37A C8 C37 C38 -30(7)
C35 C36 C37 C8 -48.7(8)
C35 C36 C37 C38 59.5(9)
C8 C37 C38 C39 57.3(8)
C36 C37 C38 C39 -55.1(8)
C37 C38 C39 C34 -0.9(10)
C7 C34 C39 C38 -57.9(8)
C35 C34 C39 C38 54.9(9)
C8 C7 C34A C39A 46.7(13)
C6 C7 C34A C39A -120.6(11)
C34 C7 C34A C39A 117(7)
C8 C7 C34A C35A -62.9(12)
C6 C7 C34A C35A 129.9(8)
C34 C7 C34A C35A 8(6)
C39A C34A C35A C36A -67.1(15)
C7 C34A C35A C36A 49.0(16)
C34A C35A C36A C37A 11.4(19)
C7 C8 C37A C38A -51.8(14)
C9 C8 C37A C38A 120.9(11)
C37 C8 C37A C38A 156(8)
C7 C8 C37A C36A 59.8(11)
C9 C8 C37A C36A -127.4(10)
C37 C8 C37A C36A -92(8)
C35A C36A C37A C38A 49.8(19)
C35A C36A C37A C8 -69.2(17)
C8 C37A C38A C39A 49(2)
C36A C37A C38A C39A -62(2)
C37A C38A C39A C34A 4(3)
C7 C34A C39A C38A -51(2)
C35A C34A C39A C38A 62(2)
C15 C14 C42 C43 90.5(3)
C13 C14 C42 C43 -88.7(2)
C15 C14 C42 C47 -96.0(2)
C13 C14 C42 C47 84.7(2)
C47 C42 C43 C44 -0.7(3)
C14 C42 C43 C44 172.9(2)
C42 C43 C44 C45 -0.5(3)
C43 C44 C45 C46 1.9(3)
C43 C44 C45 C48 -179.6(2)
C44 C45 C46 C47 -2.1(3)
C48 C45 C46 C47 179.2(2)
C43 C42 C47 C46 0.4(3)
C14 C42 C47 C46 -173.2(2)
C45 C46 C47 C42 1.0(3)
C44 C45 C48 C49 129.8(2)
C46 C45 C48 C49 -51.7(3)
C44 C45 C48 C51 -110.1(2)
C46 C45 C48 C51 68.4(3)
C44 C45 C48 C50 9.3(3)
C46 C45 C48 C50 -172.2(2)
C17 C16 C52 C57 -56.5(2)
C15 C16 C52 C57 125.6(3)
C17 C16 C52 C53 55.4(2)
C15 C16 C52 C53 -122.5(3)
C16 C52 C53 C54 -56.4(2)
C57 C52 C53 C54 55.2(2)
C52 C53 C54 C55 2.6(3)
C55 C56 C57 C52 -0.4(3)
C16 C52 C57 C56 55.0(2)
C53 C52 C57 C56 -56.5(2)
C16 C17 C55 C56 54.9(2)
C18 C17 C55 C56 -127.1(3)
C16 C17 C55 C54 -56.1(3)
C18 C17 C55 C54 122.0(3)
C57 C56 C55 C17 -54.1(3)
C57 C56 C55 C54 57.7(2)
C53 C54 C55 C17 52.9(2)
C53 C54 C55 C56 -59.2(2)
C64 C59 C60 C61 -1.6(4)
Cl1 C59 C60 C61 179.6(2)
C59 C60 C61 C62 1.4(4)
C60 C61 C62 C63 0.2(4)
C61 C62 C63 C64 -1.7(4)
C62 C63 C64 C59 1.5(4)
C60 C59 C64 C63 0.1(4)
Cl1 C59 C64 C63 178.9(2)
C10 N3 B2 F4 -60.5(3)
C13 N3 B2 F4 127.12(19)
C10 N3 B2 F3 59.6(3)
C13 N3 B2 F3 -112.7(2)
C10 N3 B2 N4 179.27(17)
C13 N3 B2 N4 6.9(3)
C18 N4 B2 F4 57.5(3)
C15 N4 B2 F4 -123.94(19)
C18 N4 B2 F3 -62.2(3)
C15 N4 B2 F3 116.4(2)
C18 N4 B2 N3 178.20(18)
C15 N4 B2 N3 -3.2(3)
C1 N1 B1 F1 56.7(3)
C4 N1 B1 F1 -122.8(2)
C1 N1 B1 F2 -64.2(3)
C4 N1 B1 F2 116.3(2)
C1 N1 B1 N2 176.07(17)
C4 N1 B1 N2 -3.4(3)
C9 N2 B1 F1 -62.2(2)
C6 N2 B1 F1 122.50(19)
C9 N2 B1 F2 57.7(3)
C6 N2 B1 F2 -117.6(2)
C9 N2 B1 N1 177.84(17)
C6 N2 B1 N1 2.5(3)
